data_7219656
loop_
_publ_author_name
'Kirby, Isabelle L.'
'Pitak, Mateusz B.'
'Wilson, Claire'
'Gale, Philip A.'
'Coles, Simon J.'

_publ_section_title
;
 Electron density distribution studies as a tool to explore the behaviour
 of thiourea-based anion receptors
;
_journal_issue 14
_journal_name_full CrystEngComm
_journal_page_first 2815
_journal_paper_doi 10.1039/C5CE00213C
_journal_volume 17
_journal_year 2015
_chemical_formula_moiety '2(C13 H10 N4 O4 S), C8 H20 N, Cl'
_chemical_formula_sum 'C34 H40 Cl N9 O8 S2'
_chemical_formula_weight 802.32
_chemical_name_common ' 1,3-bis(4-nitrophenyl)thiourea TEA CL'
_chemical_name_systematic
;
 1,3-bis(4-nitrophenyl)thiourea TEA CL
;
_space_group_IT_number 2
_symmetry_cell_setting triclinic
_symmetry_space_group_name_Hall '-P 1'
_symmetry_space_group_name_H-M 'P -1'
_audit_conform_dict_location ftp://ftp.iucr.org/pub/cif_core.dic
_audit_conform_dict_name cif_core.dic
_audit_conform_dict_version 2.3
_audit_creation_date '02-Sep-09 T16:23:58-00:00'
_audit_creation_method 'XD routine XDCIF'
_audit_update_record
;
2015-01-08 deposited with the CCDC.
2015-02-25 downloaded from the CCDC.
;
_cell_angle_alpha 113.0610(10)
_cell_angle_beta 103.685(3)
_cell_angle_gamma 101.701(2)
_cell_formula_units_Z 2
_cell_length_a 8.968(2)
_cell_length_b 15.649(4)
_cell_length_c 15.899(4)
_cell_measurement_reflns_used 6076
_cell_measurement_temperature 100(2)
_cell_measurement_theta_max 32.9
_cell_measurement_theta_min 2.6
_cell_volume 1882.6(8)
_computing_molecular_graphics 'Volkov et al, (2006)'
_computing_publication_material 'Volkov et al, (2006)'
_computing_structure_refinement 'Volkov et al, (2006)'
_diffrn_ambient_temperature 100(2)
_diffrn_detector 'CCD plate'
_diffrn_detector_area_resol_mean 28.5714
_diffrn_detector_type 'Rigaku HG Saturn724+ (2x2 bin mode)'
_diffrn_measured_fraction_theta_full 0.9640
_diffrn_measurement_device 'four-circle \k diffractometer'
_diffrn_measurement_device_type 'Rigaku AFC12 (Right)'
_diffrn_measurement_method 'profile data from \w-scans'
_diffrn_measurement_specimen_support 'MiTeGen MicroMesh'
_diffrn_radiation_collimation 'Confocal mirrors, HF Varimax '
_diffrn_radiation_type MoK\a
_diffrn_radiation_wavelength 0.71073
_diffrn_reflns_av_R_equivalents 0.0476
_diffrn_reflns_av_sigmaI/netI 0.0495
_diffrn_reflns_limit_h_max 20
_diffrn_reflns_limit_h_min -21
_diffrn_reflns_limit_k_max 34
_diffrn_reflns_limit_k_min -38
_diffrn_reflns_limit_l_max 38
_diffrn_reflns_limit_l_min 0
_diffrn_reflns_number 55445
_diffrn_reflns_reduction_process
;
 Scaled and merged with Sortav
 R.H. Blessing, (1987) Cryst. Rev. 1, 3-58
 R.H. Blessing, (1989) J. Appl. Cryst. 22, 396-397
;
_diffrn_reflns_theta_full 60.176
_diffrn_reflns_theta_max 60.32
_diffrn_reflns_theta_min 2.55
_diffrn_source 'Rotating Anode'
_diffrn_source_current 55.0
_diffrn_source_power 2.475
_diffrn_source_voltage 45.0
_exptl_absorpt_coefficient_mu 0.276
_exptl_absorpt_correction_T_max 0.9677
_exptl_absorpt_correction_T_min 0.9194
_exptl_absorpt_correction_type multi-scan
_exptl_absorpt_process_details
;
Jacobson, R. (1998). REQAB. Private communication to the 
Rigaku Corporation, Tokyo, Japan.
;
_exptl_crystal_colour yellow
_exptl_crystal_density_diffrn 1.415
_exptl_crystal_density_method 'not measured'
_exptl_crystal_description prism
_exptl_crystal_F_000 840
_exptl_crystal_size_max 0.31
_exptl_crystal_size_mid 0.27
_exptl_crystal_size_min 0.12
_refine_diff_density_max 0.674
_refine_diff_density_min -0.729
_refine_diff_density_rms 0.070
_refine_ls_extinction_method none
_refine_ls_goodness_of_fit_ref 2.556
_refine_ls_matrix_type full
_refine_ls_number_parameters 1446
_refine_ls_number_reflns 35331
_refine_ls_number_restraints 0
_refine_ls_R_factor_all 0.056
_refine_ls_R_factor_gt 0.04
_refine_ls_R_Fsqd_factor 0.054
_refine_ls_shift/su_max 0
_refine_ls_structure_factor_coef F
_refine_ls_weighting_details
;
        calc w1 = 1/[s^2^(Fo)]
;
_refine_ls_weighting_scheme calc
_refine_ls_wR_factor_ref 0.057
_reflns_number_gt 50856
_reflns_number_total 55445
_reflns_threshold_expression >2\s(I)
_cod_data_source_file c5ce00213c2.cif
_cod_data_source_block CP**
_cod_depositor_comments 'Adding full bibliography for 7219650--7219659.cif.'
_cod_original_sg_symbol_Hall -P1
_cod_original_sg_symbol_H-M P-1
_cod_database_code 7219656

loop_
_space_group_symop_id
_space_group_symop_operation_xyz
1 +X,+Y,+Z
2 -X,-Y,-Z

loop_
_atom_local_axes_atom_label
_atom_local_axes_atom0
_atom_local_axes_ax1
_atom_local_axes_atom1
_atom_local_axes_atom2
_atom_local_axes_ax2
CL(1) H(6A) Z CL(1) H(7A) Y
S(2) C(20) X S(2) C(26) Y
S(1) C(7) X S(1) C(13) Y
O(5) N(5) X O(5) O(6) Y
O(6) N(5) -X O(6) O(5) Y
O(7) N(8) X O(7) O(8) Y
O(8) N(8) -X O(8) O(7) Y
O(1) N(1) X O(1) O(2) Y
O(2) N(1) -X O(2) O(1) Y
O(3) N(4) X O(3) O(4) Y
O(4) N(4) -X O(4) O(3) Y
N(9) C(91) Z N(9) C(93) Y
N(5) C(14) Z N(5) O(6) Y
N(6) C(17) X N(6) C(20) Y
N(7) C(21) X N(7) C(20) Y
N(8) C(24) Z N(8) O(8) Y
N(1) C(1) Z N(1) O(2) Y
N(2) C(4) X N(2) C(7) Y
N(3) C(8) X N(3) C(7) Y
N(4) C(11) Z N(4) O(4) Y
C(91) N(9) Z C(91) H(91A) Y
C(92) C(91) Z C(92) H(92A) Y
C(93) N(9) Z C(93) H(93A) Y
C(94) C(93) Z C(94) H(94A) Y
C(95) N(9) Z C(95) H(95A) Y
C(96) C(95) Z C(96) H(96A) Y
C(97) N(9) Z C(97) H(97A) Y
C(98) C(97) Z C(98) H(98A) Y
C(14) C(15) X C(14) C(19) Y
C(15) C(16) X C(15) C(14) Y
C(16) C(17) X C(16) C(15) Y
C(17) C(18) X C(17) C(16) Y
C(18) C(19) X C(18) C(17) Y
C(19) C(14) X C(19) C(18) Y
C(20) S(2) Z C(20) N(7) Y
C(21) C(22) X C(21) C(26) Y
C(22) C(23) X C(22) C(21) Y
C(23) C(24) X C(23) C(22) Y
C(24) C(25) X C(24) C(23) Y
C(25) C(24) X C(25) C(26) Y
C(26) C(21) X C(26) C(25) Y
C(1) C(6) X C(1) C(2) Y
C(2) C(3) X C(2) C(1) Y
C(3) C(4) X C(3) C(2) Y
C(4) C(3) X C(4) C(5) Y
C(5) C(6) X C(5) C(4) Y
C(6) C(1) X C(6) C(5) Y
C(7) S(1) Z C(7) N(3) Y
C(8) C(9) X C(8) C(13) Y
C(9) C(10) X C(9) C(8) Y
C(10) C(11) X C(10) C(9) Y
C(11) C(12) X C(11) C(10) Y
C(12) C(13) X C(12) C(11) Y
C(13) C(8) Z C(13) C(12) Y
H(91A) C(91) Z H(91A) H(91B) Y
H(91B) C(91) Z H(91B) H(91A) Y
H(92A) C(92) Z H(92A) H(92B) Y
H(92B) C(92) Z H(92B) H(92C) Y
H(92C) C(92) Z H(92C) H(92A) Y
H(93A) C(93) Z H(93A) H(93B) Y
H(93B) C(93) Z H(93B) H(93A) Y
H(94A) C(94) Z H(94A) H(94B) Y
H(94B) C(94) Z H(94B) H(94C) Y
H(94C) C(94) Z H(94C) H(94A) Y
H(95A) C(95) Z H(95A) H(95B) Y
H(95B) C(95) Z H(95B) H(95A) Y
H(96A) C(96) Z H(96A) H(96B) Y
H(96B) C(96) Z H(96B) H(96C) Y
H(96C) C(96) Z H(96C) H(96A) Y
H(97A) C(97) Z H(97A) H(97B) Y
H(97B) C(97) Z H(97B) H(97A) Y
H(98A) C(98) Z H(98A) H(98B) Y
H(98B) C(98) Z H(98B) H(98C) Y
H(98C) C(98) Z H(98C) H(98A) Y
H(15) C(15) Z H(15) C(16) Y
H(16) C(16) Z H(16) C(17) Y
H(18) C(18) Z H(18) C(19) Y
H(19) C(19) Z H(19) C(14) Y
H(22) C(22) Z H(22) C(23) Y
H(23) C(23) Z H(23) C(24) Y
H(25) C(25) Z H(25) C(26) Y
H(26) C(26) Z H(26) C(21) Y
H(6A) N(6) Z H(6A) C(20) Y
H(7A) N(7) Z H(7A) C(20) Y
H(2) C(2) Z H(2) C(3) Y
H(3) C(3) Z H(3) C(4) Y
H(5) C(5) Z H(5) C(6) Y
H(6) C(6) Z H(6) C(1) Y
H(9) C(9) Z H(9) C(10) Y
H(10) C(10) Z H(10) C(11) Y
H(12) C(12) Z H(12) C(13) Y
H(13) C(13) Z H(13) C(8) Y
H(2A) N(2) Z H(2A) C(7) Y
H(3A) N(3) Z H(3A) C(7) Y

loop_
_atom_rho_multipole_atom_label
_atom_rho_multipole_coeff_Pv
_atom_rho_multipole_coeff_P00
_atom_rho_multipole_coeff_P11
_atom_rho_multipole_coeff_P1-1
_atom_rho_multipole_coeff_P10
_atom_rho_multipole_coeff_P20
_atom_rho_multipole_coeff_P21
_atom_rho_multipole_coeff_P2-1
_atom_rho_multipole_coeff_P22
_atom_rho_multipole_coeff_P2-2
_atom_rho_multipole_coeff_P30
_atom_rho_multipole_coeff_P31
_atom_rho_multipole_coeff_P3-1
_atom_rho_multipole_coeff_P32
_atom_rho_multipole_coeff_P3-2
_atom_rho_multipole_coeff_P33
_atom_rho_multipole_coeff_P3-3
_atom_rho_multipole_coeff_P40
_atom_rho_multipole_coeff_P41
_atom_rho_multipole_coeff_P4-1
_atom_rho_multipole_coeff_P42
_atom_rho_multipole_coeff_P4-2
_atom_rho_multipole_coeff_P43
_atom_rho_multipole_coeff_P4-3
_atom_rho_multipole_coeff_P44
_atom_rho_multipole_coeff_P4-4
_atom_rho_multipole_kappa
_atom_rho_multipole_kappa_prime0
_atom_rho_multipole_kappa_prime1
_atom_rho_multipole_kappa_prime2
_atom_rho_multipole_kappa_prime3
_atom_rho_multipole_kappa_prime4
_atom_rho_multipole_radial_slater_n0
_atom_rho_multipole_radial_slater_zeta0
_atom_rho_multipole_radial_slater_n1
_atom_rho_multipole_radial_slater_zeta1
_atom_rho_multipole_radial_slater_n2
_atom_rho_multipole_radial_slater_zeta2
_atom_rho_multipole_radial_slater_n3
_atom_rho_multipole_radial_slater_zeta3
_atom_rho_multipole_radial_slater_n4
_atom_rho_multipole_radial_slater_zeta4
CL(1) 7.31(9) 0 -0.07(3) 0.00(3) 0.07(3) 0.01(3) 0.19(3) 0.06(3) -0.06(3) 0.00(3) -0.13(2) 0.06(2) 0.04(2) 0.07(2) 0.04(2) 0.02(2) -0.02(2) 0.09(2) -0.10(2) 0.03(2) -0.05(2) -0.09(2) 0.01(2) -0.06(2) -0.03(2) -0.11(2) 1.019549 1 1 1 1 1 4 4.2587714285714 4 4.2587714285714 4 4.2587714285714 4 4.2587714285714 4 4.2587714285714
S(2) 6.13(10) 0 0.06(4) -0.05(4) 0.01(4) -0.09(4) -0.02(4) 0.02(4) -0.04(4) 0.10(4) -0.08(3) 0.16(3) 0.02(3) 0.04(3) -0.11(3) 0.07(3) -0.01(3) -0.02(3) 0.00(3) -0.02(2) 0.04(2) 0.04(2) 0.15(2) 0.03(2) -0.02(2) -0.04(2) 1.036473 1.036473 1.036473 1.036473 1.036473 1.036473 4 3.8512666666667 4 3.8512666666667 4 3.8512666666667 4 3.8512666666667 4 3.8512666666667
S(1) 4.76(9) 0 0.03(3) 0.20(3) -0.26(4) -0.02(4) 0.13(3) -0.06(4) -0.14(3) -0.15(3) -0.59(3) 0.07(3) 0.45(3) 0.14(3) 0.11(3) 0.05(2) 0.00(2) 0.16(3) 0.01(3) -0.17(3) -0.07(3) 0.01(3) -0.11(2) 0.02(2) -0.002(19) -0.014(19) 1.166623 1.166623 1.166623 1.166623 1.166623 1.166623 4 3.8512666666667 4 3.8512666666667 4 3.8512666666667 4 3.8512666666667 4 3.8512666666667
O(5) 6.24(4) 0 -0.02(2) -0.023(19) 0.01(2) -0.05(2) -0.01(2) 0.00(2) -0.14(2) -0.028(19) 0.090(18) 0.068(18) 0.008(16) -0.057(16) -0.105(17) 0.045(15) 0.080(14) 0.04(2) 0.01(2) 0.01(2) 0.03(2) -0.03(2) -0.06(2) -0.008(19) 0.056(18) 0.048(18) 0.996212 1 1 1 1 1 2 4.466 2 4.466 2 4.466 3 4.466 4 4.466
O(6) 6.2387 0 -0.0236 -0.0233 0.0054 -0.0489 -0.0072 0.0042 -0.1432 -0.0283 0.0901 0.0677 0.0083 -0.0566 -0.1045 0.0453 0.0797 0.0402 0.0096 0.0083 0.0294 -0.0254 -0.0606 -0.0082 0.0559 0.0481 0.996212 1 1 1 1 1 2 4.466 2 4.466 2 4.466 3 4.466 4 4.466
O(7) 6.32(4) 0 -0.04(2) 0.049(19) 0.07(2) -0.03(2) 0.03(2) -0.03(2) -0.14(2) 0.045(19) -0.03(2) 0.135(19) 0.044(18) -0.010(16) 0.042(17) 0.110(14) 0.065(14) 0.04(3) -0.04(2) 0.04(2) -0.03(2) -0.06(2) -0.016(19) 0.004(19) 0.031(17) -0.026(17) 0.996212 1 1 1 1 1 2 4.466 2 4.466 2 4.466 3 4.466 4 4.466
O(8) 6.3163 0 -0.0371 0.0489 0.074 -0.0303 0.0304 -0.0285 -0.137 0.0452 -0.0311 0.1351 0.0441 -0.0097 0.0417 0.11 0.0653 0.0391 -0.0381 0.0354 -0.0284 -0.0614 -0.0159 0.0043 0.0308 -0.0255 0.996212 1 1 1 1 1 2 4.466 2 4.466 2 4.466 3 4.466 4 4.466
O(1) 6.25(4) 0 -0.03(2) 0.00(2) 0.01(3) -0.03(3) 0.01(3) 0.03(3) -0.15(2) 0.04(2) 0.11(2) 0.11(2) -0.18(2) 0.027(19) -0.006(19) 0.070(16) 0.054(16) -0.01(3) -0.09(3) 0.04(3) -0.07(3) -0.03(3) 0.06(2) 0.00(2) 0.031(19) 0.044(19) 0.996212 1 1 1 1 1 2 4.466 2 4.466 2 4.466 3 4.466 4 4.466
O(2) 6.2538 0 -0.031 0.001 0.0088 -0.0278 0.0109 0.0277 -0.148 0.0358 0.113 0.1056 -0.1848 0.0273 -0.0061 0.0701 0.0536 -0.0063 -0.0877 0.039 -0.0684 -0.0295 0.0637 0.0028 0.0306 0.0443 0.996212 1 1 1 1 1 2 4.466 2 4.466 2 4.466 3 4.466 4 4.466
O(3) 6.19(4) 0 -0.01(2) 0.03(2) 0.06(3) -0.14(3) 0.09(3) -0.06(3) -0.12(2) -0.01(2) -0.06(2) 0.04(2) -0.07(2) 0.027(19) 0.023(19) 0.008(16) 0.097(16) -0.05(3) 0.01(3) -0.02(3) 0.00(3) 0.02(3) -0.08(2) 0.01(2) 0.032(19) 0.039(19) 0.996212 1 1 1 1 1 2 4.466 2 4.466 2 4.466 3 4.466 4 4.466
O(4) 6.1921 0 -0.0095 0.0308 0.0606 -0.1427 0.0863 -0.0569 -0.12 -0.0092 -0.0618 0.0438 -0.0685 0.027 0.0225 0.0079 0.0966 -0.049 0.0064 -0.0227 -0.0007 0.0189 -0.0839 0.0075 0.0323 0.0388 0.996212 1 1 1 1 1 2 4.466 2 4.466 2 4.466 3 4.466 4 4.466
N(9) 5.18(6) 0 -0.06(3) -0.05(3) 0.05(3) -0.02(2) 0.00(2) 0.00(2) -0.06(2) 0.00(2) 0.10(2) 0.008(19) 0.018(19) -0.10(2) -0.06(2) 0.02(2) -0.13(2) 0.00(3) 0.01(2) 0.02(2) 0.01(2) 0.01(2) 0.07(2) 0.06(2) -0.04(2) -0.04(2) 0.99681 1 1 1 1 1 2 3.83936 2 3.83936 2 3.83936 3 3.83936 4 3.83936
N(5) 5.21(7) 0 0 0 0.05(3) 0.06(2) 0 0 -0.19(3) 0 0.19(2) 0 0 0.20(3) 0 0 0 0.03(3) 0 0 0.02(3) 0 0 0 0.05(3) 0 0.991497 1 1 1 1 1 2 3.83936 2 3.83936 2 3.83936 3 3.83936 4 3.83936
N(6) 5.42(7) 0 -0.02(3) -0.02(3) 0.01(3) -0.05(2) 0.00(2) -0.07(2) -0.04(2) 0.05(2) 0.03(2) -0.01(2) 0.06(2) -0.01(2) -0.02(2) 0.209(18) 0.045(18) 0.05(3) -0.05(3) -0.02(3) 0.02(3) -0.02(3) -0.05(2) -0.10(2) -0.01(2) -0.05(2) 1.000747 1 1 1 1 1 2 3.83936 2 3.83936 2 3.83936 3 3.83936 4 3.83936
N(7) 5.33(7) 0 0.00(3) 0.00(3) 0.01(3) 0.00(2) -0.01(2) 0.05(2) -0.02(2) 0.07(2) 0.00(2) 0.04(2) 0.04(2) 0.01(2) -0.05(2) 0.168(18) 0.066(18) 0.01(3) -0.04(2) 0.03(3) 0.00(3) 0.05(3) -0.01(2) 0.05(2) -0.02(2) -0.02(2) 1.000747 1 1 1 1 1 2 3.83936 2 3.83936 2 3.83936 3 3.83936 4 3.83936
N(8) 5.11(7) 0 0 0 -0.01(3) 0.02(2) 0 0 -0.19(3) 0 0.18(2) 0 0 0.11(2) 0 0 0 0.10(3) 0 0 0.05(3) 0 0 0 0.06(3) 0 0.991497 1 1 1 1 1 2 3.83936 2 3.83936 2 3.83936 3 3.83936 4 3.83936
N(1) 5.13(7) 0 0 0 0.02(3) 0.07(3) 0 0 -0.18(3) 0 0.12(3) 0 0 0.26(3) 0 0 0 0.11(3) 0 0 0.02(3) 0 0 0 0.07(3) 0 0.991497 1 1 1 1 1 2 3.83936 2 3.83936 2 3.83936 3 3.83936 4 3.83936
N(2) 5.25(7) 0 -0.03(3) 0.03(3) -0.01(3) -0.01(3) -0.02(2) 0.06(3) 0.01(2) -0.05(2) 0.07(2) 0.00(2) 0.00(2) -0.04(2) -0.06(2) 0.12(2) -0.014(19) 0.10(3) 0.01(3) -0.02(3) -0.06(3) 0.06(3) -0.02(3) 0.02(3) 0.05(2) -0.05(2) 1.000747 1 1 1 1 1 2 3.83936 2 3.83936 2 3.83936 3 3.83936 4 3.83936
N(3) 5.17(7) 0 -0.11(3) 0.02(3) 0.04(3) 0.02(3) 0.04(3) -0.03(3) 0.03(2) 0.01(2) -0.02(2) 0.03(2) 0.08(2) -0.02(2) 0.07(2) 0.12(2) 0.03(2) 0.10(3) -0.03(3) 0.00(3) 0.08(3) -0.01(3) 0.03(3) 0.02(3) -0.07(2) -0.03(2) 1.000747 1 1 1 1 1 2 3.83936 2 3.83936 2 3.83936 3 3.83936 4 3.83936
N(4) 5.29(7) 0 0 0 0.05(3) 0.07(3) 0 0 -0.22(3) 0 0.19(3) 0 0 0.16(3) 0 0 0 0.01(3) 0 0 0.06(3) 0 0 0 0.06(3) 0 0.991497 1 1 1 1 1 2 3.83936 2 3.83936 2 3.83936 3 3.83936 4 3.83936
C(91) 4.13(10) 0 0.05(4) 0.05(4) -0.14(4) -0.20(3) -0.03(3) -0.03(3) -0.01(3) 0.03(3) 0.25(4) -0.03(3) 0.01(4) -0.11(4) -0.07(4) 0.02(4) -0.24(4) 0 0 0 0 0 0 0 0 0 0.995518 1 1 1 1 1 2 3.1762 2 3.1762 2 3.1762 3 3.1762 4 3.1762
C(92) 4.31(12) 0 0.15(5) 0.01(4) -0.08(4) -0.11(4) 0.00(4) 0.08(3) 0.03(4) -0.01(4) 0.09(4) 0.10(4) 0.02(3) -0.02(4) 0.04(4) -0.11(4) -0.11(4) 0 0 0 0 0 0 0 0 0 0.994059 1 1 1 1 1 2 3.1762 2 3.1762 2 3.1762 3 3.1762 4 3.1762
C(93) 4.40(11) 0 -0.08(4) 0.11(4) -0.18(4) -0.13(4) 0.04(4) -0.01(3) -0.06(4) -0.03(4) 0.28(4) 0.03(4) -0.06(4) 0.09(4) 0.08(4) -0.01(4) -0.12(4) 0 0 0 0 0 0 0 0 0 0.995518 1 1 1 1 1 2 3.1762 2 3.1762 2 3.1762 3 3.1762 4 3.1762
C(94) 3.95(15) 0 -0.18(6) -0.03(6) 0.01(5) 0.16(5) 0.10(5) 0.10(5) -0.11(5) 0.11(6) 0.07(6) 0.13(5) 0.14(5) -0.23(5) -0.08(5) -0.06(5) -0.08(6) 0 0 0 0 0 0 0 0 0 0.994059 1 1 1 1 1 2 3.1762 2 3.1762 2 3.1762 3 3.1762 4 3.1762
C(95) 3.83(10) 0 -0.04(4) 0.05(4) -0.06(3) -0.12(3) 0.00(3) 0.02(3) -0.03(4) 0.04(3) 0.17(4) -0.01(3) -0.04(3) 0.03(3) 0.03(3) -0.06(4) -0.05(4) 0 0 0 0 0 0 0 0 0 0.995518 1 1 1 1 1 2 3.1762 2 3.1762 2 3.1762 3 3.1762 4 3.1762
C(96) 4.59(12) 0 0.03(5) -0.04(4) 0.07(4) -0.11(3) 0.15(3) 0.09(3) 0.04(4) 0.08(3) 0.16(4) 0.02(4) 0.02(3) 0.04(4) -0.05(4) 0.00(4) -0.21(4) 0 0 0 0 0 0 0 0 0 0.994059 1 1 1 1 1 2 3.1762 2 3.1762 2 3.1762 3 3.1762 4 3.1762
C(97) 4.21(10) 0 -0.04(4) -0.02(4) -0.04(4) -0.05(4) 0.00(3) -0.08(3) 0.12(4) 0.03(4) 0.17(4) 0.03(4) -0.03(3) 0.05(4) 0.05(4) -0.05(4) -0.18(4) 0 0 0 0 0 0 0 0 0 0.995518 1 1 1 1 1 2 3.1762 2 3.1762 2 3.1762 3 3.1762 4 3.1762
C(98) 4.58(14) 0 0.00(6) -0.14(6) -0.08(5) -0.03(5) 0.12(5) 0.00(5) -0.01(5) 0.00(5) 0.30(5) 0.00(5) 0.18(5) 0.03(5) 0.03(5) 0.10(5) -0.13(5) 0 0 0 0 0 0 0 0 0 0.994059 1 1 1 1 1 2 3.1762 2 3.1762 2 3.1762 3 3.1762 4 3.1762
C(14) 4.07(8) 0 0.08(4) 0.15(4) -0.04(3) -0.09(3) -0.08(3) 0.00(3) 0.10(3) -0.05(3) -0.01(3) -0.06(3) -0.03(3) -0.02(3) 0.02(3) 0.19(3) 0.14(3) 0 0 0 0 0 0 0 0 0 1.027293 1 1 1 1 1 2 3.1762 2 3.1762 2 3.1762 3 3.1762 4 3.1762
C(15) 3.88(9) 0 0.03(4) -0.03(4) 0.02(3) -0.23(3) -0.07(3) 0.04(3) 0.12(3) 0.05(3) -0.01(4) 0.00(3) 0.07(4) 0.02(3) -0.01(3) 0.22(3) 0.06(3) 0 0 0 0 0 0 0 0 0 1.027293 1 1 1 1 1 2 3.1762 2 3.1762 2 3.1762 3 3.1762 4 3.1762
C(16) 3.82(9) 0 -0.01(4) -0.05(4) 0.04(3) -0.13(3) 0.02(3) 0.02(3) -0.05(3) -0.06(3) -0.01(4) 0.07(3) -0.03(3) -0.01(3) -0.01(3) 0.21(3) 0.06(3) 0 0 0 0 0 0 0 0 0 1.027293 1 1 1 1 1 2 3.1762 2 3.1762 2 3.1762 3 3.1762 4 3.1762
C(17) 3.96(9) 0 0.01(4) 0.12(3) -0.04(3) -0.12(3) 0.05(3) -0.05(3) 0.01(3) -0.07(3) -0.03(3) 0.04(3) 0.04(3) -0.01(3) -0.04(3) 0.29(3) -0.04(3) 0 0 0 0 0 0 0 0 0 1.027293 1 1 1 1 1 2 3.1762 2 3.1762 2 3.1762 3 3.1762 4 3.1762
C(18) 4.31(9) 0 0.04(4) 0.00(4) -0.09(3) -0.19(3) 0.02(3) -0.07(3) -0.09(3) 0.00(3) -0.04(4) 0.04(3) -0.01(3) -0.02(3) 0.05(3) 0.33(3) 0.01(3) 0 0 0 0 0 0 0 0 0 1.027293 1 1 1 1 1 2 3.1762 2 3.1762 2 3.1762 3 3.1762 4 3.1762
C(19) 4.05(9) 0 -0.04(4) 0.06(4) -0.05(3) -0.23(3) 0.03(3) -0.03(3) 0.07(3) 0.03(3) -0.02(4) 0.05(3) 0.16(3) 0.00(3) 0.00(3) 0.18(3) 0.01(3) 0 0 0 0 0 0 0 0 0 1.027293 1 1 1 1 1 2 3.1762 2 3.1762 2 3.1762 3 3.1762 4 3.1762
C(20) 3.97(8) 0 -0.03(3) -0.02(3) 0.09(3) 0.15(3) 0.00(3) 0.04(3) -0.15(3) -0.08(3) 0.15(3) 0.00(3) -0.02(3) 0.19(3) 0.00(3) 0.01(3) 0.07(3) 0 0 0 0 0 0 0 0 0 1.021332 1 1 1 1 1 2 3.1762 2 3.1762 2 3.1762 3 3.1762 4 3.1762
C(21) 3.96(8) 0 -0.03(4) 0.04(4) 0.07(3) -0.16(3) -0.08(3) 0.14(3) 0.02(3) -0.03(3) 0.01(3) 0.07(3) 0.04(3) -0.02(3) -0.03(3) 0.28(3) -0.07(3) 0 0 0 0 0 0 0 0 0 1.028967 1 1 1 1 1 2 3.1762 2 3.1762 2 3.1762 3 3.1762 4 3.1762
C(22) 4.11(9) 0 0.08(4) -0.08(4) 0.00(3) -0.25(3) 0.01(3) 0.04(3) 0.05(3) 0.02(3) 0.08(4) 0.03(3) 0.10(4) 0.02(3) -0.05(3) 0.26(3) 0.05(3) 0 0 0 0 0 0 0 0 0 1.028967 1 1 1 1 1 2 3.1762 2 3.1762 2 3.1762 3 3.1762 4 3.1762
C(23) 3.99(9) 0 -0.05(4) 0.01(4) 0.05(4) -0.24(3) 0.09(3) -0.03(3) -0.01(3) 0.00(3) 0.03(4) 0.12(4) 0.06(3) -0.08(4) 0.05(3) 0.21(3) -0.07(3) 0 0 0 0 0 0 0 0 0 1.028967 1 1 1 1 1 2 3.1762 2 3.1762 2 3.1762 3 3.1762 4 3.1762
C(24) 3.90(8) 0 -0.04(4) 0.16(4) -0.09(3) -0.14(3) 0.02(3) -0.01(3) -0.02(3) -0.15(3) 0.02(3) 0.06(3) -0.06(3) -0.07(3) 0.01(3) 0.25(3) 0.03(3) 0 0 0 0 0 0 0 0 0 1.028967 1 1 1 1 1 2 3.1762 2 3.1762 2 3.1762 3 3.1762 4 3.1762
C(25) 4.25(9) 0 0.03(4) -0.01(4) -0.06(3) -0.25(3) 0.04(3) 0.04(3) -0.04(3) -0.01(3) 0.04(4) -0.01(4) 0.02(3) -0.04(3) 0.01(3) 0.33(3) -0.03(3) 0 0 0 0 0 0 0 0 0 1.028967 1 1 1 1 1 2 3.1762 2 3.1762 2 3.1762 3 3.1762 4 3.1762
C(26) 3.91(9) 0 -0.07(4) 0.01(4) 0.02(3) -0.18(3) -0.07(3) 0.05(3) 0.00(3) 0.00(3) 0.05(4) 0.03(4) 0.11(3) -0.01(3) 0.01(3) 0.18(3) -0.08(3) 0 0 0 0 0 0 0 0 0 1.028967 1 1 1 1 1 2 3.1762 2 3.1762 2 3.1762 3 3.1762 4 3.1762
C(1) 4.14(9) 0 0.11(4) 0.15(4) 0.01(3) -0.14(3) 0.05(3) -0.05(3) 0.05(3) -0.16(3) 0.04(4) 0.08(3) 0.05(3) 0.06(3) 0.08(3) 0.18(3) 0.07(3) 0 0 0 0 0 0 0 0 0 1.031438 1 1 1 1 1 2 3.1762 2 3.1762 2 3.1762 3 3.1762 4 3.1762
C(2) 4.11(9) 0 0.06(4) 0.01(4) -0.05(4) -0.28(3) 0.04(3) -0.18(3) -0.02(3) 0.06(3) 0.03(4) 0.07(3) 0.02(3) 0.05(3) -0.08(3) 0.32(3) 0.03(3) 0 0 0 0 0 0 0 0 0 1.031438 1 1 1 1 1 2 3.1762 2 3.1762 2 3.1762 3 3.1762 4 3.1762
C(3) 3.80(9) 0 -0.03(4) -0.07(4) -0.02(4) -0.21(3) 0.03(3) -0.04(3) 0.03(3) 0.00(3) 0.06(3) 0.02(3) -0.02(3) -0.04(3) 0.05(3) 0.26(3) 0.10(3) 0 0 0 0 0 0 0 0 0 1.031438 1 1 1 1 1 2 3.1762 2 3.1762 2 3.1762 3 3.1762 4 3.1762
C(4) 3.86(8) 0 -0.04(4) 0.06(4) 0.02(3) -0.24(3) 0.00(3) -0.02(3) 0.07(3) -0.01(3) 0.00(3) 0.04(3) 0.10(3) -0.04(3) 0.01(3) 0.32(3) 0.06(3) 0 0 0 0 0 0 0 0 0 1.031438 1 1 1 1 1 2 3.1762 2 3.1762 2 3.1762 3 3.1762 4 3.1762
C(5) 3.88(9) 0 0.04(4) 0.05(4) -0.04(4) -0.24(4) 0.00(3) 0.00(3) -0.03(3) 0.10(3) -0.03(4) 0.10(3) 0.04(3) 0.02(3) -0.01(3) 0.21(3) -0.04(3) 0 0 0 0 0 0 0 0 0 1.031438 1 1 1 1 1 2 3.1762 2 3.1762 2 3.1762 3 3.1762 4 3.1762
C(6) 4.25(9) 0 -0.07(4) 0.08(4) 0.02(4) -0.29(4) 0.06(3) 0.03(3) -0.02(3) -0.01(3) 0.06(4) 0.01(4) 0.08(3) 0.10(4) -0.04(4) 0.28(3) 0.03(3) 0 0 0 0 0 0 0 0 0 1.031438 1 1 1 1 1 2 3.1762 2 3.1762 2 3.1762 3 3.1762 4 3.1762
C(7) 4.06(8) 0 -0.01(3) -0.09(3) 0.13(3) 0.15(3) -0.17(3) -0.01(3) -0.13(3) 0.02(3) 0.19(3) 0.05(3) -0.03(3) 0.16(3) -0.03(3) -0.03(3) -0.09(3) 0 0 0 0 0 0 0 0 0 1.021332 1 1 1 1 1 2 3.1762 2 3.1762 2 3.1762 3 3.1762 4 3.1762
C(8) 4.19(8) 0 0.04(4) -0.04(4) 0.03(3) -0.24(3) 0.05(3) -0.02(3) 0.03(3) -0.02(3) 0.03(3) 0.02(3) 0.10(3) 0.04(3) 0.00(3) 0.27(3) 0.00(3) 0 0 0 0 0 0 0 0 0 1.033685 1 1 1 1 1 2 3.1762 2 3.1762 2 3.1762 3 3.1762 4 3.1762
C(9) 4.10(9) 0 -0.01(4) -0.04(4) -0.02(3) -0.17(3) 0.03(3) -0.04(3) -0.02(3) 0.07(3) -0.02(3) 0.11(3) -0.03(3) -0.02(3) 0.02(3) 0.09(3) -0.04(3) 0 0 0 0 0 0 0 0 0 1.033685 1 1 1 1 1 2 3.1762 2 3.1762 2 3.1762 3 3.1762 4 3.1762
C(10) 3.85(9) 0 -0.05(4) 0.04(4) 0.01(3) -0.28(3) -0.05(3) 0.01(3) -0.02(3) -0.03(3) -0.06(4) -0.01(3) 0.10(3) 0.05(3) -0.02(3) 0.26(3) 0.06(3) 0 0 0 0 0 0 0 0 0 1.033685 1 1 1 1 1 2 3.1762 2 3.1762 2 3.1762 3 3.1762 4 3.1762
C(11) 3.97(9) 0 0.08(4) 0.19(4) -0.05(3) -0.11(3) -0.09(3) -0.02(3) 0.04(3) -0.11(3) 0.08(4) 0.08(3) -0.02(3) -0.06(3) -0.05(3) 0.15(3) -0.04(3) 0 0 0 0 0 0 0 0 0 1.033685 1 1 1 1 1 2 3.1762 2 3.1762 2 3.1762 3 3.1762 4 3.1762
C(12) 4.03(9) 0 0.03(4) 0.00(4) -0.06(4) -0.22(4) -0.04(3) 0.14(3) -0.05(3) 0.12(3) -0.07(4) 0.07(4) 0.01(4) -0.09(4) 0.00(4) 0.22(3) 0.05(3) 0 0 0 0 0 0 0 0 0 1.033685 1 1 1 1 1 2 3.1762 2 3.1762 2 3.1762 3 3.1762 4 3.1762
C(13) 4.04(9) 0 -0.02(4) 0.05(4) 0.09(4) 0.15(3) -0.03(3) -0.06(3) -0.20(3) -0.01(3) 0.07(4) -0.03(3) 0.02(3) 0.18(3) 0.06(3) 0.01(3) -0.01(3) 0 0 0 0 0 0 0 0 0 1.033685 1 1 1 1 1 2 3.1762 2 3.1762 2 3.1762 3 3.1762 4 3.1762
H(91A) 0.88(6) 0 0 0 -0.02(5) 0 0 0 0 0 0 0 0 0 0 0 0 0 0 0 0 0 0 0 0 0 1.2 1.2 1.2 1.2 1.2 1.2 0 2 1 2 2 2 3 2 4 2
H(91B) 0.88(6) 0 0 0 0.10(4) 0 0 0 0 0 0 0 0 0 0 0 0 0 0 0 0 0 0 0 0 0 1.2 1.2 1.2 1.2 1.2 1.2 0 2 1 2 2 2 3 2 4 2
H(92A) 0.95(6) 0 0 0 0.12(5) 0 0 0 0 0 0 0 0 0 0 0 0 0 0 0 0 0 0 0 0 0 1.2 1.2 1.2 1.2 1.2 1.2 0 2 1 2 2 2 3 2 4 2
H(92B) 0.90(7) 0 0 0 0.08(5) 0 0 0 0 0 0 0 0 0 0 0 0 0 0 0 0 0 0 0 0 0 1.2 1.2 1.2 1.2 1.2 1.2 0 2 1 2 2 2 3 2 4 2
H(92C) 0.93(7) 0 0 0 0.02(5) 0 0 0 0 0 0 0 0 0 0 0 0 0 0 0 0 0 0 0 0 0 1.2 1.2 1.2 1.2 1.2 1.2 0 2 1 2 2 2 3 2 4 2
H(93A) 0.81(6) 0 0 0 0.05(4) 0 0 0 0 0 0 0 0 0 0 0 0 0 0 0 0 0 0 0 0 0 1.2 1.2 1.2 1.2 1.2 1.2 0 2 1 2 2 2 3 2 4 2
H(93B) 0.86(6) 0 0 0 0.13(5) 0 0 0 0 0 0 0 0 0 0 0 0 0 0 0 0 0 0 0 0 0 1.2 1.2 1.2 1.2 1.2 1.2 0 2 1 2 2 2 3 2 4 2
H(94A) 1.03(9) 0 0 0 0.28(6) 0 0 0 0 0 0 0 0 0 0 0 0 0 0 0 0 0 0 0 0 0 1.2 1.2 1.2 1.2 1.2 1.2 0 2 1 2 2 2 3 2 4 2
H(94B) 0.84(8) 0 0 0 0.07(6) 0 0 0 0 0 0 0 0 0 0 0 0 0 0 0 0 0 0 0 0 0 1.2 1.2 1.2 1.2 1.2 1.2 0 2 1 2 2 2 3 2 4 2
H(94C) 1.09(9) 0 0 0 0.11(7) 0 0 0 0 0 0 0 0 0 0 0 0 0 0 0 0 0 0 0 0 0 1.2 1.2 1.2 1.2 1.2 1.2 0 2 1 2 2 2 3 2 4 2
H(95A) 0.89(6) 0 0 0 0.19(5) 0 0 0 0 0 0 0 0 0 0 0 0 0 0 0 0 0 0 0 0 0 1.2 1.2 1.2 1.2 1.2 1.2 0 2 1 2 2 2 3 2 4 2
H(95B) 0.85(6) 0 0 0 0.16(5) 0 0 0 0 0 0 0 0 0 0 0 0 0 0 0 0 0 0 0 0 0 1.2 1.2 1.2 1.2 1.2 1.2 0 2 1 2 2 2 3 2 4 2
H(96A) 0.91(6) 0 0 0 0.04(5) 0 0 0 0 0 0 0 0 0 0 0 0 0 0 0 0 0 0 0 0 0 1.2 1.2 1.2 1.2 1.2 1.2 0 2 1 2 2 2 3 2 4 2
H(96B) 0.84(6) 0 0 0 0.06(5) 0 0 0 0 0 0 0 0 0 0 0 0 0 0 0 0 0 0 0 0 0 1.2 1.2 1.2 1.2 1.2 1.2 0 2 1 2 2 2 3 2 4 2
H(96C) 0.97(7) 0 0 0 0.05(5) 0 0 0 0 0 0 0 0 0 0 0 0 0 0 0 0 0 0 0 0 0 1.2 1.2 1.2 1.2 1.2 1.2 0 2 1 2 2 2 3 2 4 2
H(97A) 0.93(6) 0 0 0 0.12(5) 0 0 0 0 0 0 0 0 0 0 0 0 0 0 0 0 0 0 0 0 0 1.2 1.2 1.2 1.2 1.2 1.2 0 2 1 2 2 2 3 2 4 2
H(97B) 0.97(6) 0 0 0 0.19(5) 0 0 0 0 0 0 0 0 0 0 0 0 0 0 0 0 0 0 0 0 0 1.2 1.2 1.2 1.2 1.2 1.2 0 2 1 2 2 2 3 2 4 2
H(98A) 0.62(8) 0 0 0 0.04(6) 0 0 0 0 0 0 0 0 0 0 0 0 0 0 0 0 0 0 0 0 0 1.2 1.2 1.2 1.2 1.2 1.2 0 2 1 2 2 2 3 2 4 2
H(98B) 0.62(8) 0 0 0 0.01(6) 0 0 0 0 0 0 0 0 0 0 0 0 0 0 0 0 0 0 0 0 0 1.2 1.2 1.2 1.2 1.2 1.2 0 2 1 2 2 2 3 2 4 2
H(98C) 0.95(8) 0 0 0 0.05(6) 0 0 0 0 0 0 0 0 0 0 0 0 0 0 0 0 0 0 0 0 0 1.2 1.2 1.2 1.2 1.2 1.2 0 2 1 2 2 2 3 2 4 2
H(15) 0.92(6) 0 0 0 0.12(4) 0 0 0 0 0 0 0 0 0 0 0 0 0 0 0 0 0 0 0 0 0 1.2 1.2 1.2 1.2 1.2 1.2 0 2 1 2 2 2 3 2 4 2
H(16) 0.92(6) 0 0 0 0.13(4) 0 0 0 0 0 0 0 0 0 0 0 0 0 0 0 0 0 0 0 0 0 1.2 1.2 1.2 1.2 1.2 1.2 0 2 1 2 2 2 3 2 4 2
H(18) 0.79(6) 0 0 0 0.06(4) 0 0 0 0 0 0 0 0 0 0 0 0 0 0 0 0 0 0 0 0 0 1.2 1.2 1.2 1.2 1.2 1.2 0 2 1 2 2 2 3 2 4 2
H(19) 0.96(6) 0 0 0 0.08(4) 0 0 0 0 0 0 0 0 0 0 0 0 0 0 0 0 0 0 0 0 0 1.2 1.2 1.2 1.2 1.2 1.2 0 2 1 2 2 2 3 2 4 2
H(22) 0.82(6) 0 0 0 0.18(4) 0 0 0 0 0 0 0 0 0 0 0 0 0 0 0 0 0 0 0 0 0 1.2 1.2 1.2 1.2 1.2 1.2 0 2 1 2 2 2 3 2 4 2
H(23) 0.76(6) 0 0 0 0.18(4) 0 0 0 0 0 0 0 0 0 0 0 0 0 0 0 0 0 0 0 0 0 1.2 1.2 1.2 1.2 1.2 1.2 0 2 1 2 2 2 3 2 4 2
H(25) 0.99(6) 0 0 0 0.10(4) 0 0 0 0 0 0 0 0 0 0 0 0 0 0 0 0 0 0 0 0 0 1.2 1.2 1.2 1.2 1.2 1.2 0 2 1 2 2 2 3 2 4 2
H(26) 0.70(6) 0 0 0 0.15(4) 0 0 0 0 0 0 0 0 0 0 0 0 0 0 0 0 0 0 0 0 0 1.2 1.2 1.2 1.2 1.2 1.2 0 2 1 2 2 2 3 2 4 2
H(6A) 0.63(5) 0 0 0 0.16(4) 0 0 0 0 0 0 0 0 0 0 0 0 0 0 0 0 0 0 0 0 0 1.2 1.2 1.2 1.2 1.2 1.2 0 2 1 2 2 2 3 2 4 2
H(7A) 0.91(5) 0 0 0 0.18(4) 0 0 0 0 0 0 0 0 0 0 0 0 0 0 0 0 0 0 0 0 0 1.2 1.2 1.2 1.2 1.2 1.2 0 2 1 2 2 2 3 2 4 2
H(2) 0.81(6) 0 0 0 0.22(4) 0 0 0 0 0 0 0 0 0 0 0 0 0 0 0 0 0 0 0 0 0 1.2 1.2 1.2 1.2 1.2 1.2 0 2 1 2 2 2 3 2 4 2
H(3) 0.75(5) 0 0 0 0.08(4) 0 0 0 0 0 0 0 0 0 0 0 0 0 0 0 0 0 0 0 0 0 1.2 1.2 1.2 1.2 1.2 1.2 0 2 1 2 2 2 3 2 4 2
H(5) 0.74(6) 0 0 0 0.23(4) 0 0 0 0 0 0 0 0 0 0 0 0 0 0 0 0 0 0 0 0 0 1.2 1.2 1.2 1.2 1.2 1.2 0 2 1 2 2 2 3 2 4 2
H(6) 0.83(6) 0 0 0 0.13(4) 0 0 0 0 0 0 0 0 0 0 0 0 0 0 0 0 0 0 0 0 0 1.2 1.2 1.2 1.2 1.2 1.2 0 2 1 2 2 2 3 2 4 2
H(9) 0.92(6) 0 0 0 0.06(4) 0 0 0 0 0 0 0 0 0 0 0 0 0 0 0 0 0 0 0 0 0 1.2 1.2 1.2 1.2 1.2 1.2 0 2 1 2 2 2 3 2 4 2
H(10) 0.83(6) 0 0 0 0.12(4) 0 0 0 0 0 0 0 0 0 0 0 0 0 0 0 0 0 0 0 0 0 1.2 1.2 1.2 1.2 1.2 1.2 0 2 1 2 2 2 3 2 4 2
H(12) 0.77(6) 0 0 0 0.18(4) 0 0 0 0 0 0 0 0 0 0 0 0 0 0 0 0 0 0 0 0 0 1.2 1.2 1.2 1.2 1.2 1.2 0 2 1 2 2 2 3 2 4 2
H(13) 0.87(6) 0 0 0 0.23(4) 0 0 0 0 0 0 0 0 0 0 0 0 0 0 0 0 0 0 0 0 0 1.2 1.2 1.2 1.2 1.2 1.2 0 2 1 2 2 2 3 2 4 2
H(2A) 0.87(5) 0 0 0 0.21(4) 0 0 0 0 0 0 0 0 0 0 0 0 0 0 0 0 0 0 0 0 0 1.2 1.2 1.2 1.2 1.2 1.2 0 2 1 2 2 2 3 2 4 2
H(3A) 0.73(5) 0 0 0 0.21(4) 0 0 0 0 0 0 0 0 0 0 0 0 0 0 0 0 0 0 0 0 0 1.2 1.2 1.2 1.2 1.2 1.2 0 2 1 2 2 2 3 2 4 2

loop_
_atom_site_aniso_label
_atom_site_aniso_U_11
_atom_site_aniso_U_22
_atom_site_aniso_U_33
_atom_site_aniso_U_23
_atom_site_aniso_U_13
_atom_site_aniso_U_12
CL(1) 0.01336(3) 0.01793(4) 0.01988(4) 0.00887(3) 0.00637(3) 0.00570(3)
S(2) 0.01198(4) 0.01182(3) 0.02363(4) 0.00615(3) 0.00374(3) 0.00445(2)
S(1) 0.03513(8) 0.02022(5) 0.01517(4) 0.00997(4) 0.00272(4) 0.00511(5)
O(5) 0.0255(2) 0.01606(16) 0.0391(3) 0.01480(18) 0.0060(2) 0.00305(15)
O(6) 0.0554(4) 0.01295(14) 0.0251(2) 0.00649(14) 0.0191(2) 0.01149(19)
O(7) 0.0413(3) 0.01754(18) 0.0332(3) 0.00101(18) 0.0194(3) 0.00622(19)
O(8) 0.0381(3) 0.01279(14) 0.0253(2) 0.00694(14) 0.0090(2) 0.00178(16)
O(1) 0.0413(4) 0.0219(2) 0.0388(3) 0.0155(2) 0.0093(3) 0.0174(2)
O(2) 0.0478(4) 0.01775(19) 0.0283(3) 0.00623(18) 0.0010(3) 0.0062(2)
O(3) 0.0419(4) 0.0199(2) 0.0297(3) 0.00725(19) -0.0118(3) -0.0026(2)
O(4) 0.0371(3) 0.01708(18) 0.0325(3) 0.00572(19) 0.0041(3) 0.00760(19)
N(9) 0.01853(15) 0.01023(11) 0.01424(12) 0.00495(10) 0.00539(11) 0.00490(10)
N(5) 0.02817(18) 0.01147(13) 0.01808(12) 0.00638(9) 0.00348(14) 0.00446(11)
N(6) 0.01246(13) 0.01138(12) 0.02244(15) 0.00597(11) 0.00618(12) 0.00427(10)
N(7) 0.01285(13) 0.01157(11) 0.01910(14) 0.00511(11) 0.00572(11) 0.00357(10)
N(8) 0.02666(18) 0.01228(12) 0.01810(12) 0.00460(11) 0.00513(13) 0.00449(10)
N(1) 0.0317(2) 0.01653(16) 0.02331(16) 0.00863(11) 0.00921(19) 0.01079(13)
N(2) 0.02124(18) 0.01501(14) 0.01573(13) 0.00729(12) 0.00296(13) 0.00540(13)
N(3) 0.02097(18) 0.01514(14) 0.01553(13) 0.00642(12) 0.00232(13) 0.00505(13)
N(4) 0.0286(2) 0.01578(15) 0.01787(12) 0.00550(12) 0.00301(15) 0.00208(12)
C(91) 0.0329(2) 0.01315(13) 0.01556(13) 0.00573(11) 0.00786(15) 0.00928(15)
C(92) 0.0333(3) 0.02027(17) 0.01765(15) 0.01004(14) 0.00892(17) 0.01053(18)
C(93) 0.0261(2) 0.02323(19) 0.02096(17) 0.00815(16) 0.00837(17) 0.01409(18)
C(94) 0.0205(3) 0.0586(6) 0.0370(4) 0.0163(4) 0.0074(3) 0.0129(3)
C(95) 0.0305(2) 0.01224(13) 0.01582(14) 0.00650(11) 0.00489(15) 0.00423(14)
C(96) 0.0239(2) 0.01971(16) 0.01580(14) 0.00781(13) 0.00481(14) 0.00193(15)
C(97) 0.0215(2) 0.02025(17) 0.02179(18) 0.00932(15) 0.00637(15) 0.00076(15)
C(98) 0.0231(3) 0.0619(6) 0.0368(4) 0.0233(4) 0.0140(3) 0.0142(4)
C(14) 0.02040(16) 0.01134(12) 0.01602(13) 0.00566(10) 0.00392(12) 0.00465(11)
C(15) 0.02330(19) 0.01277(13) 0.01908(15) 0.00470(12) 0.00840(14) 0.00749(13)
C(16) 0.01795(16) 0.01361(13) 0.02095(15) 0.00568(12) 0.00890(13) 0.00635(11)
C(17) 0.01332(13) 0.01112(11) 0.01646(12) 0.00551(10) 0.00498(10) 0.00449(9)
C(18) 0.01716(15) 0.01253(12) 0.02266(15) 0.00822(12) 0.00973(13) 0.00621(11)
C(19) 0.01839(16) 0.01306(13) 0.02312(16) 0.00934(12) 0.00828(14) 0.00520(11)
C(20) 0.01220(12) 0.01086(11) 0.01585(12) 0.00524(9) 0.00382(10) 0.00395(9)
C(21) 0.01315(13) 0.01109(11) 0.01595(12) 0.00557(10) 0.00484(10) 0.00315(9)
C(22) 0.01837(16) 0.01326(13) 0.02260(16) 0.00600(12) 0.01005(14) 0.00192(11)
C(23) 0.02223(18) 0.01247(13) 0.02186(16) 0.00647(12) 0.00932(15) 0.00127(12)
C(24) 0.01906(16) 0.01187(12) 0.01562(13) 0.00516(10) 0.00451(12) 0.00337(11)
C(25) 0.01911(17) 0.01378(13) 0.01902(15) 0.00296(12) 0.00831(13) 0.00259(12)
C(26) 0.01812(16) 0.01276(12) 0.01925(14) 0.00410(11) 0.00931(13) 0.00168(11)
C(1) 0.02260(18) 0.01621(14) 0.01711(14) 0.00789(12) 0.00653(14) 0.00861(13)
C(2) 0.02046(17) 0.01621(14) 0.01606(13) 0.00729(12) 0.00402(13) 0.00587(13)
C(3) 0.01859(16) 0.01636(14) 0.01531(13) 0.00816(11) 0.00357(12) 0.00629(12)
C(4) 0.01749(15) 0.01571(13) 0.01478(12) 0.00784(11) 0.00483(11) 0.00611(11)
C(5) 0.01862(17) 0.01860(15) 0.01907(15) 0.00863(13) 0.00301(13) 0.00757(13)
C(6) 0.02191(19) 0.01918(16) 0.02034(16) 0.00992(14) 0.00503(15) 0.01011(15)
C(7) 0.01912(16) 0.01606(13) 0.01442(12) 0.00766(11) 0.00497(12) 0.00509(12)
C(8) 0.01644(15) 0.01538(13) 0.01424(12) 0.00648(11) 0.00376(11) 0.00447(11)
C(9) 0.01768(16) 0.01617(14) 0.01573(13) 0.00769(11) 0.00330(12) 0.00475(12)
C(10) 0.01956(16) 0.01562(14) 0.01647(13) 0.00757(12) 0.00486(12) 0.00520(12)
C(11) 0.01991(17) 0.01591(14) 0.01481(13) 0.00629(11) 0.00417(12) 0.00335(12)
C(12) 0.01824(17) 0.01860(16) 0.01827(15) 0.00732(13) 0.00057(13) 0.00320(13)
C(13) 0.01739(17) 0.01767(15) 0.01919(15) 0.00766(13) 0.00177(13) 0.00494(13)
H(91A) 0.04601 0.030334 0.032193 0.010697 0.004137 -0.002677
H(91B) 0.063566 0.043392 0.035644 0.01783 0.021532 0.037074
H(92A) 0.085058 0.039183 0.025161 0.01066 0.012157 0.018185
H(92B) 0.065201 0.051456 0.052082 0.033298 0.023046 0.036046
H(92C) 0.051552 0.054865 0.050812 0.032574 0.016164 0.005639
H(93A) 0.048801 0.040951 0.029674 0.005993 0.013217 0.021897
H(93B) 0.059139 0.041106 0.046397 0.025949 0.019255 0.029624
H(94A) 0.046739 0.117543 0.080537 0.03938 0.028231 0.050452
H(94B) 0.039284 0.081713 0.0387 0.017563 0.004767 0.005173
H(94C) 0.037597 0.088592 0.062968 0.042574 0.011799 0.000964
H(95A) 0.046071 0.032985 0.035988 0.015332 0.003957 -0.008592
H(95B) 0.064408 0.039991 0.037979 0.019955 0.020364 0.033723
H(96A) 0.083822 0.038565 0.038238 0.024431 0.016847 0.008377
H(96B) 0.037198 0.043071 0.032705 0.009646 0.005646 -0.002837
H(96C) 0.047265 0.058993 0.036718 0.015605 0.019736 0.022511
H(97A) 0.043027 0.032219 0.029288 0.005219 0.008577 0.000264
H(97B) 0.051353 0.035806 0.046403 0.026193 0.013222 0.003572
H(98A) 0.032049 0.109499 0.083174 0.047294 0.021596 0.002034
H(98B) 0.051687 0.093732 0.060961 0.049155 0.027662 0.042047
H(98C) 0.054463 0.100539 0.046522 0.027872 0.026556 0.042647
H(15) 0.054351 0.02779 0.045504 0.010194 0.027927 0.021143
H(16) 0.03381 0.033558 0.055029 0.018751 0.027862 0.012607
H(18) 0.04103 0.027238 0.051795 0.01628 0.030621 0.016728
H(19) 0.033699 0.032115 0.059966 0.025251 0.02498 0.008475
H(22) 0.041004 0.031231 0.05196 0.009623 0.031636 0.004925
H(23) 0.051248 0.024343 0.052451 0.012089 0.028685 -0.002151
H(25) 0.045141 0.030758 0.045129 0.003877 0.029642 0.006778
H(26) 0.045428 0.02367 0.046579 0.008529 0.028527 -0.000616
H(6A) 0.020708 0.026425 0.057027 0.012157 0.018505 0.008106
H(7A) 0.022264 0.026775 0.053011 0.009847 0.019621 0.008047
H(2) 0.033445 0.027702 0.033698 0.01038 0.000739 0.00382
H(3) 0.03299 0.030465 0.033775 0.015995 0.002378 0.01288
H(5) 0.030379 0.031938 0.037704 0.013575 -0.001647 0.008887
H(6) 0.037733 0.034506 0.045949 0.0196 0.007168 0.020131
H(9) 0.029413 0.03293 0.035552 0.015978 -0.003263 0.006837
H(10) 0.040879 0.029971 0.042707 0.017162 0.01061 0.017693
H(12) 0.031992 0.037334 0.039388 0.014401 -0.008364 0.001931
H(13) 0.035475 0.033396 0.04429 0.01783 0.001079 0.014999
H(2A) 0.050302 0.028689 0.030306 0.014384 -0.008364 0.009958
H(3A) 0.045431 0.028998 0.030149 0.012855 -0.009958 0.009558

loop_
_atom_site_label
_atom_site_fract_x
_atom_site_fract_y
_atom_site_fract_z
_atom_site_U_iso_or_equiv
_atom_site_occupancy
_atom_site_symmetry_multiplicity
CL(1) 0.600441(12) 0.504774(7) 0.776586(8) 0.017 1 2
S(2) 1.203166(13) 0.499949(7) 0.779942(9) 0.017 1 2
S(1) 0.25038(3) 0.531945(11) 0.455483(10) 0.025 1 2
O(5) 1.39635(8) 1.01327(4) 0.92368(6) 0.028 1 2
O(6) 1.21394(13) 1.04199(4) 0.98942(5) 0.031 1 2
O(7) 0.87107(11) 0.00634(5) 0.42044(6) 0.034 1 2
O(8) 0.67305(10) -0.04211(4) 0.46487(5) 0.028 1 2
O(1) 0.51510(12) 1.04451(5) 0.72885(7) 0.033 1 2
O(2) 0.70924(14) 1.06833(5) 0.85460(6) 0.036 1 2
O(3) -0.07505(14) 0.01057(5) 0.22712(6) 0.039 1 2
O(4) 0.12313(12) -0.01743(5) 0.30765(6) 0.033 1 2
N(9) 0.62615(6) 0.71960(3) 1.11349(3) 0.015 1 2
N(5) 1.27662(7) 0.98573(3) 0.94333(3) 0.021 1 2
N(6) 0.96763(5) 0.58123(3) 0.79925(3) 0.016 1 2
N(7) 0.87863(5) 0.41606(3) 0.72217(3) 0.015 1 2
N(8) 0.78458(6) 0.02264(3) 0.47058(3) 0.021 1 2
N(1) 0.59459(8) 1.01422(4) 0.77806(4) 0.024 1 2
N(2) 0.43438(7) 0.60553(3) 0.64443(3) 0.018 1 2
N(3) 0.34283(7) 0.44055(3) 0.56065(3) 0.018 1 2
N(4) 0.05431(7) 0.03864(4) 0.29373(3) 0.023 1 2
C(91) 0.67086(8) 0.78806(3) 1.22115(3) 0.021 1 2
C(92) 0.67355(9) 0.73868(4) 1.28595(4) 0.023 1 2
C(93) 0.74759(8) 0.66601(4) 1.09705(4) 0.023 1 2
C(94) 0.92265(12) 0.73218(12) 1.13258(9) 0.041 1 2
C(95) 0.62407(8) 0.78402(3) 1.06327(3) 0.021 1 2
C(96) 0.58235(8) 0.72994(4) 0.95393(3) 0.021 1 2
C(97) 0.46219(8) 0.64024(4) 1.07275(4) 0.023 1 2
C(98) 0.31845(12) 0.67655(12) 1.07586(9) 0.04 1 2
C(14) 1.20265(6) 0.88083(3) 0.90919(3) 0.017 1 2
C(15) 1.06434(7) 0.84815(3) 0.92852(4) 0.019 1 2
C(16) 0.99301(6) 0.74789(3) 0.89258(4) 0.018 1 2
C(17) 1.05687(5) 0.68025(3) 0.83725(3) 0.014 1 2
C(18) 1.19600(6) 0.71512(3) 0.81872(4) 0.017 1 2
C(19) 1.26980(6) 0.81600(3) 0.85600(4) 0.018 1 2
C(20) 1.01191(5) 0.49933(3) 0.76519(3) 0.013 1 2
C(21) 0.86398(5) 0.31932(3) 0.66150(3) 0.014 1 2
C(22) 0.74057(6) 0.24346(3) 0.65532(4) 0.019 1 2
C(23) 0.71384(7) 0.14551(3) 0.59374(4) 0.02 1 2
C(24) 0.81273(6) 0.12459(3) 0.53820(3) 0.017 1 2
C(25) 0.93435(6) 0.19845(3) 0.54223(4) 0.019 1 2
C(26) 0.95912(6) 0.29613(3) 0.60315(3) 0.018 1 2
C(1) 0.55055(7) 0.90806(3) 0.74253(3) 0.018 1 2
C(2) 0.65802(6) 0.87053(3) 0.78351(3) 0.018 1 2
C(3) 0.61613(6) 0.76926(3) 0.74733(3) 0.017 1 2
C(4) 0.46769(6) 0.70579(3) 0.67207(3) 0.016 1 2
C(5) 0.35899(7) 0.74544(4) 0.63356(4) 0.019 1 2
C(6) 0.40188(7) 0.84685(4) 0.66862(4) 0.02 1 2
C(7) 0.34174(6) 0.52566(3) 0.55588(3) 0.017 1 2
C(8) 0.26876(6) 0.34300(3) 0.48816(3) 0.016 1 2
C(9) 0.34689(6) 0.27650(3) 0.49788(3) 0.017 1 2
C(10) 0.27771(6) 0.17663(3) 0.43440(3) 0.018 1 2
C(11) 0.12954(6) 0.14376(3) 0.35999(3) 0.018 1 2
C(12) 0.05070(7) 0.20797(4) 0.34762(4) 0.02 1 2
C(13) 0.11970(6) 0.30803(4) 0.41190(4) 0.019 1 2
H(91A) 0.790178 0.839426 1.239887 0.042 1 2
H(91B) 0.580863 0.825826 1.223876 0.044 1 2
H(92A) 0.724449 0.794644 1.359314 0.053 1 2
H(92B) 0.757527 0.699868 1.285882 0.05 1 2
H(92C) 0.557175 0.688353 1.265608 0.052 1 2
H(93A) 0.693692 0.616439 1.018725 0.042 1 2
H(93B) 0.737863 0.621823 1.135543 0.045 1 2
H(94A) 0.994948 0.686355 1.117025 0.079 1 2
H(94B) 0.960236 0.777644 1.208771 0.061 1 2
H(94C) 0.94041 0.783595 1.105037 0.065 1 2
H(95A) 0.7483 0.835308 1.095752 0.044 1 2
H(95B) 0.539314 0.822002 1.084501 0.044 1 2
H(96A) 0.598572 0.78441 0.930047 0.054 1 2
H(96B) 0.466317 0.674859 0.91854 0.044 1 2
H(96C) 0.664781 0.694177 0.931659 0.048 1 2
H(97A) 0.449284 0.592163 0.997939 0.041 1 2
H(97B) 0.481844 0.59577 1.110121 0.045 1 2
H(98A) 0.212546 0.61958 1.059407 0.077 1 2
H(98B) 0.310847 0.717428 1.036331 0.059 1 2
H(98C) 0.331065 0.730094 1.145719 0.065 1 2
H(15) 1.019508 0.902501 0.97203 0.042 1 2
H(16) 0.884237 0.717892 0.904172 0.039 1 2
H(18) 1.245269 0.665605 0.773044 0.037 1 2
H(19) 1.378433 0.842093 0.842249 0.039 1 2
H(22) 0.661203 0.25783 0.697223 0.043 1 2
H(23) 0.619113 0.088488 0.591516 0.045 1 2
H(25) 1.004811 0.179371 0.4952 0.043 1 2
H(26) 1.045387 0.355521 0.603028 0.041 1 2
H(6A) 0.848963 0.567283 0.791504 0.036 1 2
H(7A) 0.775328 0.427485 0.730899 0.036 1 2
H(2) 0.769826 0.921468 0.84309 0.036 1 2
H(3) 0.701273 0.738175 0.775022 0.033 1 2
H(5) 0.241923 0.700486 0.576258 0.037 1 2
H(6) 0.311918 0.873776 0.638369 0.039 1 2
H(9) 0.464255 0.303674 0.554732 0.036 1 2
H(10) 0.339989 0.126197 0.442187 0.038 1 2
H(12) -0.063743 0.180844 0.288401 0.043 1 2
H(13) 0.061353 0.358629 0.400181 0.04 1 2
H(2A) 0.49973 0.590301 0.694485 0.041 1 2
H(3A) 0.422742 0.445148 0.620127 0.04 1 2

loop_
_geom_angle_atom_site_label_1
_geom_angle_atom_site_label_2
_geom_angle_atom_site_label_3
_geom_angle
_geom_angle_site_symmetry_1
_geom_angle_site_symmetry_2
_geom_angle_site_symmetry_3
_geom_angle_publ_flag
O(5) N(5) O(6) 123.63(7) 1_555 1_555 1_555 yes
O(5) N(5) C(14) 118.52(5) 1_555 1_555 1_555 yes
O(6) N(5) C(14) 117.84(6) 1_555 1_555 1_555 yes
C(17) N(6) C(20) 130.53(4) 1_555 1_555 1_555 yes
C(17) N(6) H(6A) 114.93(4) 1_555 1_555 1_555 yes
C(20) N(6) H(6A) 114.40(4) 1_555 1_555 1_555 yes
C(20) N(7) C(21) 128.62(4) 1_555 1_555 1_555 yes
C(20) N(7) H(7A) 115.07(3) 1_555 1_555 1_555 yes
C(21) N(7) H(7A) 116.06(4) 1_555 1_555 1_555 yes
O(7) N(8) O(8) 123.50(6) 1_555 1_555 1_555 yes
O(7) N(8) C(24) 118.24(5) 1_555 1_555 1_555 yes
O(8) N(8) C(24) 118.23(5) 1_555 1_555 1_555 yes
O(1) N(1) O(2) 123.49(8) 1_555 1_555 1_555 yes
O(1) N(1) C(1) 117.92(6) 1_555 1_555 1_555 yes
O(2) N(1) C(1) 118.58(6) 1_555 1_555 1_555 yes
C(4) N(2) C(7) 129.61(4) 1_555 1_555 1_555 yes
C(4) N(2) H(2A) 114.58(4) 1_555 1_555 1_555 yes
C(7) N(2) H(2A) 115.29(4) 1_555 1_555 1_555 yes
C(7) N(3) C(8) 129.87(4) 1_555 1_555 1_555 yes
C(7) N(3) H(3A) 118.28(4) 1_555 1_555 1_555 yes
C(8) N(3) H(3A) 110.89(4) 1_555 1_555 1_555 yes
O(3) N(4) O(4) 123.27(7) 1_555 1_555 1_555 yes
O(3) N(4) C(11) 118.41(6) 1_555 1_555 1_555 yes
O(4) N(4) C(11) 118.32(6) 1_555 1_555 1_555 yes
C(92) C(91) H(91A) 112.14(5) 1_555 1_555 1_555 yes
C(92) C(91) H(91B) 110.96(5) 1_555 1_555 1_555 yes
H(91A) C(91) H(91B) 110.06(4) 1_555 1_555 1_555 yes
C(91) C(92) H(92A) 107.66(5) 1_555 1_555 1_555 yes
C(91) C(92) H(92B) 114.73(5) 1_555 1_555 1_555 yes
C(91) C(92) H(92C) 110.76(5) 1_555 1_555 1_555 yes
H(92A) C(92) H(92B) 100.11(5) 1_555 1_555 1_555 yes
H(92A) C(92) H(92C) 115.98(6) 1_555 1_555 1_555 yes
H(92B) C(92) H(92C) 107.40(5) 1_555 1_555 1_555 yes
C(94) C(93) H(93A) 115.40(7) 1_555 1_555 1_555 yes
C(94) C(93) H(93B) 110.41(8) 1_555 1_555 1_555 yes
H(93A) C(93) H(93B) 108.19(5) 1_555 1_555 1_555 yes
C(93) C(94) H(94A) 107.76(12) 1_555 1_555 1_555 yes
C(93) C(94) H(94B) 108.40(9) 1_555 1_555 1_555 yes
C(93) C(94) H(94C) 115.23(9) 1_555 1_555 1_555 yes
H(94A) C(94) H(94B) 110.49(11) 1_555 1_555 1_555 yes
H(94A) C(94) H(94C) 111.81(11) 1_555 1_555 1_555 yes
H(94B) C(94) H(94C) 103.03(14) 1_555 1_555 1_555 yes
C(96) C(95) H(95A) 108.35(5) 1_555 1_555 1_555 yes
C(96) C(95) H(95B) 113.43(5) 1_555 1_555 1_555 yes
H(95A) C(95) H(95B) 111.06(4) 1_555 1_555 1_555 yes
C(95) C(96) H(96A) 106.48(4) 1_555 1_555 1_555 yes
C(95) C(96) H(96B) 112.06(5) 1_555 1_555 1_555 yes
C(95) C(96) H(96C) 114.77(5) 1_555 1_555 1_555 yes
H(96A) C(96) H(96B) 115.43(5) 1_555 1_555 1_555 yes
H(96A) C(96) H(96C) 101.97(5) 1_555 1_555 1_555 yes
H(96B) C(96) H(96C) 105.95(5) 1_555 1_555 1_555 yes
C(98) C(97) H(97A) 111.37(7) 1_555 1_555 1_555 yes
C(98) C(97) H(97B) 116.39(7) 1_555 1_555 1_555 yes
H(97A) C(97) H(97B) 103.40(5) 1_555 1_555 1_555 yes
C(97) C(98) H(98A) 111.52(13) 1_555 1_555 1_555 yes
C(97) C(98) H(98B) 109.38(7) 1_555 1_555 1_555 yes
C(97) C(98) H(98C) 114.52(9) 1_555 1_555 1_555 yes
H(98A) C(98) H(98B) 118.18(10) 1_555 1_555 1_555 yes
H(98A) C(98) H(98C) 101.99(8) 1_555 1_555 1_555 yes
H(98B) C(98) H(98C) 100.79(14) 1_555 1_555 1_555 yes
N(5) C(14) C(15) 119.27(4) 1_555 1_555 1_555 yes
N(5) C(14) C(19) 118.85(4) 1_555 1_555 1_555 yes
C(15) C(14) C(19) 121.86(4) 1_555 1_555 1_555 yes
C(14) C(15) C(16) 118.25(4) 1_555 1_555 1_555 yes
C(14) C(15) H(15) 118.38(4) 1_555 1_555 1_555 yes
C(16) C(15) H(15) 123.36(5) 1_555 1_555 1_555 yes
C(15) C(16) C(17) 121.22(4) 1_555 1_555 1_555 yes
C(15) C(16) H(16) 121.72(4) 1_555 1_555 1_555 yes
C(17) C(16) H(16) 117.04(4) 1_555 1_555 1_555 yes
N(6) C(17) C(16) 115.78(4) 1_555 1_555 1_555 yes
N(6) C(17) C(18) 124.72(3) 1_555 1_555 1_555 yes
C(16) C(17) C(18) 119.35(3) 1_555 1_555 1_555 yes
C(17) C(18) C(19) 119.68(4) 1_555 1_555 1_555 yes
C(17) C(18) H(18) 121.82(4) 1_555 1_555 1_555 yes
C(19) C(18) H(18) 118.43(4) 1_555 1_555 1_555 yes
C(14) C(19) C(18) 119.61(4) 1_555 1_555 1_555 yes
C(14) C(19) H(19) 121.38(4) 1_555 1_555 1_555 yes
C(18) C(19) H(19) 119.00(4) 1_555 1_555 1_555 yes
S(2) C(20) N(6) 124.89(3) 1_555 1_555 1_555 yes
S(2) C(20) N(7) 124.59(3) 1_555 1_555 1_555 yes
N(6) C(20) N(7) 110.41(4) 1_555 1_555 1_555 yes
N(7) C(21) C(22) 117.43(4) 1_555 1_555 1_555 yes
N(7) C(21) C(26) 122.93(4) 1_555 1_555 1_555 yes
C(22) C(21) C(26) 119.51(3) 1_555 1_555 1_555 yes
C(21) C(22) C(23) 120.98(4) 1_555 1_555 1_555 yes
C(21) C(22) H(22) 122.25(4) 1_555 1_555 1_555 yes
C(23) C(22) H(22) 116.76(4) 1_555 1_555 1_555 yes
C(22) C(23) C(24) 118.20(4) 1_555 1_555 1_555 yes
C(22) C(23) H(23) 119.30(5) 1_555 1_555 1_555 yes
C(24) C(23) H(23) 122.49(4) 1_555 1_555 1_555 yes
N(8) C(24) C(23) 119.55(4) 1_555 1_555 1_555 yes
N(8) C(24) C(25) 118.55(4) 1_555 1_555 1_555 yes
C(23) C(24) C(25) 121.85(4) 1_555 1_555 1_555 yes
C(24) C(25) C(26) 119.58(4) 1_555 1_555 1_555 yes
C(24) C(25) H(25) 119.64(4) 1_555 1_555 1_555 yes
C(26) C(25) H(25) 120.70(4) 1_555 1_555 1_555 yes
C(21) C(26) C(25) 119.84(4) 1_555 1_555 1_555 yes
C(21) C(26) H(26) 118.74(4) 1_555 1_555 1_555 yes
C(25) C(26) H(26) 121.29(4) 1_555 1_555 1_555 yes
N(1) C(1) C(2) 119.18(5) 1_555 1_555 1_555 yes
N(1) C(1) C(6) 119.23(5) 1_555 1_555 1_555 yes
C(2) C(1) C(6) 121.58(4) 1_555 1_555 1_555 yes
C(1) C(2) C(3) 118.50(4) 1_555 1_555 1_555 yes
C(1) C(2) H(2) 118.72(4) 1_555 1_555 1_555 yes
C(3) C(2) H(2) 122.78(4) 1_555 1_555 1_555 yes
C(2) C(3) C(4) 121.07(4) 1_555 1_555 1_555 yes
C(2) C(3) H(3) 119.76(4) 1_555 1_555 1_555 yes
C(4) C(3) H(3) 119.12(4) 1_555 1_555 1_555 yes
N(2) C(4) C(3) 116.31(4) 1_555 1_555 1_555 yes
N(2) C(4) C(5) 124.11(4) 1_555 1_555 1_555 yes
C(3) C(4) C(5) 119.46(4) 1_555 1_555 1_555 yes
C(4) C(5) C(6) 119.55(5) 1_555 1_555 1_555 yes
C(4) C(5) H(5) 123.02(4) 1_555 1_555 1_555 yes
C(6) C(5) H(5) 117.43(4) 1_555 1_555 1_555 yes
C(1) C(6) C(5) 119.80(4) 1_555 1_555 1_555 yes
C(1) C(6) H(6) 123.52(5) 1_555 1_555 1_555 yes
C(5) C(6) H(6) 116.59(5) 1_555 1_555 1_555 yes
S(1) C(7) N(2) 124.74(3) 1_555 1_555 1_555 yes
S(1) C(7) N(3) 124.90(3) 1_555 1_555 1_555 yes
N(2) C(7) N(3) 110.27(4) 1_555 1_555 1_555 yes
N(3) C(8) C(9) 116.05(4) 1_555 1_555 1_555 yes
N(3) C(8) C(13) 124.34(4) 1_555 1_555 1_555 yes
C(9) C(8) C(13) 119.49(4) 1_555 1_555 1_555 yes
C(8) C(9) C(10) 120.95(4) 1_555 1_555 1_555 yes
C(8) C(9) H(9) 119.61(4) 1_555 1_555 1_555 yes
C(10) C(9) H(9) 119.42(4) 1_555 1_555 1_555 yes
C(9) C(10) C(11) 118.46(4) 1_555 1_555 1_555 yes
C(9) C(10) H(10) 120.20(4) 1_555 1_555 1_555 yes
C(11) C(10) H(10) 121.32(4) 1_555 1_555 1_555 yes
N(4) C(11) C(10) 118.94(5) 1_555 1_555 1_555 yes
N(4) C(11) C(12) 119.19(5) 1_555 1_555 1_555 yes
C(10) C(11) C(12) 121.87(4) 1_555 1_555 1_555 yes
C(11) C(12) C(13) 119.55(5) 1_555 1_555 1_555 yes
C(11) C(12) H(12) 120.60(4) 1_555 1_555 1_555 yes
C(13) C(12) H(12) 119.85(5) 1_555 1_555 1_555 yes
C(8) C(13) C(12) 119.66(5) 1_555 1_555 1_555 yes
C(8) C(13) H(13) 120.66(4) 1_555 1_555 1_555 yes
C(12) C(13) H(13) 119.59(5) 1_555 1_555 1_555 yes

loop_
_geom_bond_atom_site_label_1
_geom_bond_atom_site_label_2
_geom_bond_distance
_geom_bond_site_symmetry_1
_geom_bond_site_symmetry_2
_geom_bond_publ_flag
S(2) C(20) 1.6727(4) 1_555 1_555 yes
S(1) C(7) 1.6631(4) 1_555 1_555 yes
O(5) N(5) 1.2300(9) 1_555 1_555 yes
O(6) N(5) 1.2322(8) 1_555 1_555 yes
O(7) N(8) 1.2312(9) 1_555 1_555 yes
O(8) N(8) 1.2285(8) 1_555 1_555 yes
O(1) N(1) 1.2284(9) 1_555 1_555 yes
O(2) N(1) 1.2258(10) 1_555 1_555 yes
O(3) N(4) 1.2280(10) 1_555 1_555 yes
O(4) N(4) 1.2276(9) 1_555 1_555 yes
N(5) C(14) 1.4558(6) 1_555 1_555 yes
N(6) C(17) 1.3934(5) 1_555 1_555 yes
N(6) C(20) 1.3631(5) 1_555 1_555 yes
N(6) H(6A) 1.0090(4) 1_555 1_555 yes
N(7) C(20) 1.3704(5) 1_555 1_555 yes
N(7) C(21) 1.3981(5) 1_555 1_555 yes
N(7) H(7A) 1.0090(4) 1_555 1_555 yes
N(8) C(24) 1.4593(6) 1_555 1_555 yes
N(1) C(1) 1.4588(7) 1_555 1_555 yes
N(2) C(4) 1.3970(6) 1_555 1_555 yes
N(2) C(7) 1.3716(6) 1_555 1_555 yes
N(2) H(2A) 1.0090(5) 1_555 1_555 yes
N(3) C(7) 1.3652(6) 1_555 1_555 yes
N(3) C(8) 1.3958(6) 1_555 1_555 yes
N(3) H(3A) 1.0090(5) 1_555 1_555 yes
N(4) C(11) 1.4584(7) 1_555 1_555 yes
C(91) C(92) 1.5096(7) 1_555 1_555 yes
C(91) H(91A) 1.0920(7) 1_555 1_555 yes
C(91) H(91B) 1.0920(6) 1_555 1_555 yes
C(92) H(92A) 1.0590(5) 1_555 1_555 yes
C(92) H(92B) 1.0590(7) 1_555 1_555 yes
C(92) H(92C) 1.0590(7) 1_555 1_555 yes
C(93) C(94) 1.5228(13) 1_555 1_555 yes
C(93) H(93A) 1.0920(6) 1_555 1_555 yes
C(93) H(93B) 1.0920(6) 1_555 1_555 yes
C(94) H(94A) 1.0590(14) 1_555 1_555 yes
C(94) H(94B) 1.0590(12) 1_555 1_555 yes
C(94) H(94C) 1.0590(18) 1_555 1_555 yes
C(95) C(96) 1.5130(7) 1_555 1_555 yes
C(95) H(95A) 1.0920(6) 1_555 1_555 yes
C(95) H(95B) 1.0920(6) 1_555 1_555 yes
C(96) H(96A) 1.0590(5) 1_555 1_555 yes
C(96) H(96B) 1.0590(6) 1_555 1_555 yes
C(96) H(96C) 1.0590(7) 1_555 1_555 yes
C(97) C(98) 1.5140(13) 1_555 1_555 yes
C(97) H(97A) 1.0920(6) 1_555 1_555 yes
C(97) H(97B) 1.0920(6) 1_555 1_555 yes
C(98) H(98A) 1.0590(13) 1_555 1_555 yes
C(98) H(98B) 1.0590(15) 1_555 1_555 yes
C(98) H(98C) 1.0590(13) 1_555 1_555 yes
C(14) C(15) 1.3931(7) 1_555 1_555 yes
C(14) C(19) 1.3870(6) 1_555 1_555 yes
C(15) C(16) 1.3840(6) 1_555 1_555 yes
C(15) H(15) 1.0830(4) 1_555 1_555 yes
C(16) C(17) 1.4061(5) 1_555 1_555 yes
C(16) H(16) 1.0830(5) 1_555 1_555 yes
C(17) C(18) 1.4018(6) 1_555 1_555 yes
C(18) C(19) 1.3924(6) 1_555 1_555 yes
C(18) H(18) 1.0830(4) 1_555 1_555 yes
C(19) H(19) 1.0830(5) 1_555 1_555 yes
C(21) C(22) 1.4029(5) 1_555 1_555 yes
C(21) C(26) 1.3988(6) 1_555 1_555 yes
C(22) C(23) 1.3892(6) 1_555 1_555 yes
C(22) H(22) 1.0830(5) 1_555 1_555 yes
C(23) C(24) 1.3910(7) 1_555 1_555 yes
C(23) H(23) 1.0830(4) 1_555 1_555 yes
C(24) C(25) 1.3882(6) 1_555 1_555 yes
C(25) C(26) 1.3873(6) 1_555 1_555 yes
C(25) H(25) 1.0830(5) 1_555 1_555 yes
C(26) H(26) 1.0830(4) 1_555 1_555 yes
C(1) C(2) 1.3894(7) 1_555 1_555 yes
C(1) C(6) 1.3910(8) 1_555 1_555 yes
C(2) C(3) 1.3877(6) 1_555 1_555 yes
C(2) H(2) 1.0830(5) 1_555 1_555 yes
C(3) C(4) 1.4033(6) 1_555 1_555 yes
C(3) H(3) 1.0830(4) 1_555 1_555 yes
C(4) C(5) 1.4038(6) 1_555 1_555 yes
C(5) C(6) 1.3911(7) 1_555 1_555 yes
C(5) H(5) 1.0830(5) 1_555 1_555 yes
C(6) H(6) 1.0830(5) 1_555 1_555 yes
C(8) C(9) 1.4029(6) 1_555 1_555 yes
C(8) C(13) 1.4047(7) 1_555 1_555 yes
C(9) C(10) 1.3859(6) 1_555 1_555 yes
C(9) H(9) 1.0830(5) 1_555 1_555 yes
C(10) C(11) 1.3900(7) 1_555 1_555 yes
C(10) H(10) 1.0830(5) 1_555 1_555 yes
C(11) C(12) 1.3877(7) 1_555 1_555 yes
C(12) C(13) 1.3904(7) 1_555 1_555 yes
C(12) H(12) 1.0830(5) 1_555 1_555 yes
C(13) H(13) 1.0830(5) 1_555 1_555 yes
